data_7128571
loop_
_publ_author_name
'Pocock, Ian A.'
'Alotaibi, Alya M.'
'Jagdev, Kesar'
'Prior, Connor'
'Burgess, Gregory R.'
'Male, Louise'
'Grainger, Richard S.'

_publ_section_title
;
 Direct formation of 4,5-disubstituted carbazoles via regioselective
 dilithiation.
;
_journal_issue 59
_journal_name_full 'Chemical communications (Cambridge, England)'
_journal_page_first 7252
_journal_page_last 7255
_journal_paper_doi 10.1039/d1cc02892h
_journal_volume 57
_journal_year 2021
_chemical_formula_moiety 'C23 H33 N O2 Si'
_chemical_formula_sum 'C23 H33 N O2 Si'
_chemical_formula_weight 383.59
_space_group_crystal_system hexagonal
_space_group_IT_number 169
_space_group_name_Hall 'P 61'
_space_group_name_H-M_alt 'P 61'
_atom_sites_solution_hydrogens geom
_atom_sites_solution_primary dual
_audit_creation_date 2021-04-28
_audit_creation_method
;
Olex2 1.3
(compiled 2020.11.12 svn.r5f609507 for OlexSys, GUI svn.r6272)
;
_audit_update_record
;
2021-04-28 deposited with the CCDC.	2021-06-18 downloaded from the CCDC.
;
_cell_angle_alpha 90
_cell_angle_beta 90
_cell_angle_gamma 120
_cell_formula_units_Z 6
_cell_length_a 19.2612(6)
_cell_length_b 19.2612(6)
_cell_length_c 9.9892(5)
_cell_measurement_reflns_used 6527
_cell_measurement_temperature 100.00(10)
_cell_measurement_theta_max 72.0440
_cell_measurement_theta_min 4.5130
_cell_volume 3209.4(2)
_computing_cell_refinement 'CrysAlisPro 1.171.40.84a (Rigaku OD, 2020)'
_computing_data_collection 'CrysAlisPro 1.171.40.84a (Rigaku OD, 2020)'
_computing_data_reduction 'CrysAlisPro 1.171.40.84a (Rigaku OD, 2020)'
_computing_molecular_graphics 'Olex2 1.3 (Dolomanov et al., 2009)'
_computing_publication_material 'Olex2 1.3 (Dolomanov et al., 2009)'
_computing_structure_refinement 'SHELXL 2018/3 (Sheldrick, 2015)'
_computing_structure_solution 'SHELXT 2014/5 (Sheldrick, 2014)'
_diffrn_ambient_environment N~2~
_diffrn_ambient_temperature 100.00(10)
_diffrn_detector 'CCD plate'
_diffrn_detector_area_resol_mean 5.1768
_diffrn_detector_type Atlas
_diffrn_measured_fraction_theta_full 0.999
_diffrn_measured_fraction_theta_max 0.993
_diffrn_measurement_details
;
List of Runs (angles in degrees, time in seconds):

  # Type    Start    End  Width  t~exp~   \w     \q     \k     \f   Frames
#--------------------------------------------------------------------------
  1  \w    -63.00  33.00   1.00    4.21    --  -41.77  38.00-150.00   96
  2  \w     58.00  84.00   1.00    4.21    --   41.77-127.00 -35.00   26
  3  \w    -64.00 -10.00   1.00    4.21    --  -42.27 -26.00  -0.62   54
  4  \w      9.00  34.00   1.00    4.21    --   42.27  80.00  46.55   25
  5  \w     14.00  41.00   1.00    4.21    --   42.27  57.00  30.00   27
  6  \w     73.00  99.00   1.00    5.00    --  102.47  63.00  15.07   26
  7  \w     72.00  98.00   1.00    5.00    --  102.47  66.00  35.01   26
  8  \w     72.00  98.00   1.00    5.00    --  102.47  71.00  34.83   26
  9  \w    138.00 164.00   1.00    5.00    --  102.47  57.00  78.35   26
 10  \w     72.00  98.00   1.00    5.00    --  102.47  71.00 -63.63   26
 11  \w     73.00  99.00   1.00    5.00    --  102.47  62.00   3.66   26
 12  \w    110.00 146.00   1.00    5.00    --  102.47 125.00 120.00   36
 13  \w     29.00 112.00   1.00    5.00    --  102.47-125.00 -60.00   83
 14  \w     73.00  99.00   1.00    5.00    --  102.47  61.00  30.00   26
 15  \w     73.00  99.00   1.00    5.00    --  102.47  61.00   0.00   26
 16  \w     71.00  96.00   1.00    5.00    --  102.47  72.00   3.13   25
 17  \w     74.00 100.00   1.00    5.00    --  102.47  57.00  78.35   26
 18  \w     79.00 104.00   1.00    5.00    --  102.47  45.00  30.00   25
 19  \w     80.00 175.00   1.00    5.00    --  102.47  49.00 -22.22   95
 20  \w     73.00  99.00   1.00    5.00    --  102.47  61.00 -30.00   26
 21  \w     77.00 103.00   1.00    5.00    --  102.47  56.00  -6.09   26
 22  \w   -114.00 -30.00   1.00    4.21    --  -42.27 -57.00 120.00   84
 23  \w   -114.00 -14.00   1.00    4.21    --  -42.27 -57.00-150.00  100
;
_diffrn_measurement_device 'four-circle diffractometer'
_diffrn_measurement_device_type 'SuperNova, Dual, Cu at home/near, Atlas'
_diffrn_measurement_method '\w scans'
_diffrn_orient_matrix_type 'CrysAlisPro convention (1999,Acta A55,543-557)'
_diffrn_orient_matrix_UB_11 0.0438452000
_diffrn_orient_matrix_UB_12 0.0921639000
_diffrn_orient_matrix_UB_13 -0.0083468000
_diffrn_orient_matrix_UB_21 0.0812790000
_diffrn_orient_matrix_UB_22 0.0025856000
_diffrn_orient_matrix_UB_23 -0.0005801000
_diffrn_orient_matrix_UB_31 -0.0025834000
_diffrn_orient_matrix_UB_32 -0.0048660000
_diffrn_orient_matrix_UB_33 -0.1539824000
_diffrn_radiation_monochromator mirror
_diffrn_radiation_probe x-ray
_diffrn_radiation_type 'Cu K\a'
_diffrn_radiation_wavelength 1.54184
_diffrn_reflns_av_R_equivalents 0.0319
_diffrn_reflns_av_unetI/netI 0.0270
_diffrn_reflns_Laue_measured_fraction_full 0.999
_diffrn_reflns_Laue_measured_fraction_max 0.993
_diffrn_reflns_limit_h_max 21
_diffrn_reflns_limit_h_min -23
_diffrn_reflns_limit_k_max 23
_diffrn_reflns_limit_k_min -23
_diffrn_reflns_limit_l_max 10
_diffrn_reflns_limit_l_min -11
_diffrn_reflns_number 18641
_diffrn_reflns_point_group_measured_fraction_full 0.951
_diffrn_reflns_point_group_measured_fraction_max 0.938
_diffrn_reflns_theta_full 67.684
_diffrn_reflns_theta_max 70.043
_diffrn_reflns_theta_min 4.591
_diffrn_source 'micro-focus sealed X-ray tube'
_diffrn_source_type 'SuperNova (Cu) X-ray Source'
_exptl_absorpt_coefficient_mu 1.092
_exptl_absorpt_correction_T_max 1.000
_exptl_absorpt_correction_T_min 0.737
_exptl_absorpt_correction_type gaussian
_exptl_absorpt_process_details
;
CrysAlisPro 1.171.40.84a (Rigaku Oxford Diffraction, 2020)
Numerical absorption correction based on gaussian integration over
a multifaceted crystal model
Empirical absorption correction using spherical harmonics,
implemented in SCALE3 ABSPACK scaling algorithm.
;
_exptl_crystal_colour colourless
_exptl_crystal_colour_primary colourless
_exptl_crystal_density_diffrn 1.191
_exptl_crystal_description block
_exptl_crystal_F_000 1248
_exptl_crystal_size_max 0.234
_exptl_crystal_size_mid 0.089
_exptl_crystal_size_min 0.075
_refine_diff_density_max 1.249
_refine_diff_density_min -0.410
_refine_diff_density_rms 0.069
_refine_ls_abs_structure_details
;
 Flack x determined using 1387 quotients [(I+)-(I-)]/[(I+)+(I-)]
 (Parsons, Flack and Wagner, Acta Cryst. B69 (2013) 249-259).
;
_refine_ls_abs_structure_Flack 0.00(2)
_refine_ls_extinction_method none
_refine_ls_goodness_of_fit_ref 1.055
_refine_ls_hydrogen_treatment constr
_refine_ls_matrix_type full
_refine_ls_number_parameters 272
_refine_ls_number_reflns 3827
_refine_ls_number_restraints 50
_refine_ls_restrained_S_all 1.054
_refine_ls_R_factor_all 0.0684
_refine_ls_R_factor_gt 0.0611
_refine_ls_shift/su_max 0.000
_refine_ls_shift/su_mean 0.000
_refine_ls_structure_factor_coef Fsqd
_refine_ls_weighting_details 'w=1/[\s^2^(Fo^2^)+(0.1152P)^2^+1.8207P] where P=(Fo^2^+2Fc^2^)/3'
_refine_ls_weighting_scheme calc
_refine_ls_wR_factor_gt 0.1663
_refine_ls_wR_factor_ref 0.1764
_reflns_Friedel_coverage 0.780
_reflns_Friedel_fraction_full 0.896
_reflns_Friedel_fraction_max 0.876
_reflns_number_gt 3457
_reflns_number_total 3827
_reflns_threshold_expression 'I > 2\s(I)'
_cod_data_source_file d1cc02892h2.cif
_cod_data_source_block 3a
_cod_depositor_comments 'Adding full bibliography for 7128568--7128575.cif.'
_cod_original_cell_volume 3209.4(3)
_cod_database_code 7128571
_shelx_shelxl_version_number 2018/3
_chemical_oxdiff_formula 'C23 H33 N1 O2 Si1'
_shelx_space_group_comment
;
The symmetry employed for this shelxl refinement is uniquely defined
by the following loop, which should always be used as a source of
symmetry information in preference to the above space-group names.
They are only intended as comments.
;
_reflns_odcompleteness_completeness 99.90
_reflns_odcompleteness_iscentric 1
_reflns_odcompleteness_theta 66.97
_olex2_refinement_description
;
1. Fixed Uiso
 At 1.2 times of:
  All C(H) groups, All C(H,H) groups
 At 1.5 times of:
  All C(H,H,H) groups, All O(H) groups
2. Restrained distances
 O2-C14
 1.42 with sigma of 0.02
 O1-C13
 1.42 with sigma of 0.02
 C13-C4
 1.51 with sigma of 0.02
 O1A-C13A
 1.42 with sigma of 0.02
 C13A-C4
 1.51 with sigma of 0.02
 O1-C4
 2.37 with sigma of 0.04
 O1A-C4
 2.37 with sigma of 0.04
3. Uiso/Uaniso restraints and constraints
C4 \\sim C13 \\sim O1: within 2A with sigma of 0.04 and sigma for terminal
atoms of 0.08 within 2A
C4 \\sim C13A \\sim O1A: within 2A with sigma of 0.04 and sigma for terminal
atoms of 0.08 within 2A
4. Rigid body (RIGU) restrains
 C4, C13, O1
 with sigma for 1-2 distances of 0.004 and sigma for 1-3 distances of 0.004
 C4, C13A, O1A
 with sigma for 1-2 distances of 0.004 and sigma for 1-3 distances of 0.004
5. Others
 Sof(C13A)=Sof(H13C)=Sof(H13D)=Sof(O1A)=Sof(H1AA)=1-FVAR(1)
 Sof(C13)=Sof(H13A)=Sof(H13B)=Sof(O1)=Sof(H1A)=FVAR(1)
6.a Ternary CH refined with riding coordinates:
 C15(H15), C18(H18), C21(H21)
6.b Secondary CH2 refined with riding coordinates:
 C13(H13A,H13B), C13A(H13C,H13D), C14(H14A,H14B)
6.c Aromatic/amide H refined with riding coordinates:
 C1(H1), C2(H2), C3(H3), C6(H6), C7(H7), C8(H8)
6.d Idealised Me refined as rotating group:
 C16(H16A,H16B,H16C), C17(H17A,H17B,H17C), C19(H19A,H19B,H19C), C20(H20A,H20B,
 H20C), C22(H22A,H22B,H22C), C23(H23A,H23B,H23C)
6.e Idealised tetrahedral OH refined as rotating group:
 O1(H1A), O1A(H1AA), O2(H2A)
;
_olex2_submission_special_instructions 'No special instructions were received'
_oxdiff_exptl_absorpt_empirical_details
;
Empirical correction (ABSPACK) includes:
- Absorption correction using spherical harmonics
- Frame scaling
;
_oxdiff_exptl_absorpt_empirical_full_max 1.359
_oxdiff_exptl_absorpt_empirical_full_min 0.823

loop_
_space_group_symop_operation_xyz
'x, y, z'
'-y, x-y, z+1/3'
'-x+y, -x, z+2/3'
'-x, -y, z+1/2'
'y, -x+y, z+5/6'
'x-y, x, z+1/6'

loop_
_atom_site_label
_atom_site_type_symbol
_atom_site_fract_x
_atom_site_fract_y
_atom_site_fract_z
_atom_site_U_iso_or_equiv
_atom_site_adp_type
_atom_site_occupancy
_atom_site_site_symmetry_order
_atom_site_calc_flag
_atom_site_refinement_flags_posn
_atom_site_refinement_flags_adp
_atom_site_refinement_flags_occupancy
_atom_site_disorder_assembly
_atom_site_disorder_group
C1 C 0.6654(4) 1.0095(3) 0.7221(7) 0.0596(17) Uani 1 1 d . . . . .
H1 H 0.617619 0.988928 0.769627 0.072 Uiso 1 1 calc R U . . .
C2 C 0.7382(5) 1.0641(3) 0.7798(8) 0.064(2) Uani 1 1 d . . . . .
H2 H 0.739163 1.081586 0.866914 0.077 Uiso 1 1 calc R U . . .
C3 C 0.8094(4) 1.0928(3) 0.7093(9) 0.066(2) Uani 1 1 d . . . . .
H3 H 0.857280 1.128315 0.751477 0.079 Uiso 1 1 calc R U . . .
C4 C 0.8117(3) 1.0706(3) 0.5785(8) 0.0578(18) Uani 1 1 d D U . . .
C5 C 0.7518(3) 0.9955(3) 0.2562(8) 0.0532(15) Uani 1 1 d . . . . .
C6 C 0.7097(4) 0.9456(3) 0.1502(7) 0.0512(14) Uani 1 1 d . . . . .
H6 H 0.734472 0.954071 0.067145 0.061 Uiso 1 1 calc R U . . .
C7 C 0.6315(4) 0.8835(4) 0.1650(7) 0.0471(13) Uani 1 1 d . . . . .
H7 H 0.605771 0.848430 0.094320 0.056 Uiso 1 1 calc R U . . .
C8 C 0.5920(3) 0.8736(3) 0.2837(6) 0.0396(12) Uani 1 1 d . . . . .
H8 H 0.538886 0.833141 0.292772 0.047 Uiso 1 1 calc R U . . .
C9 C 0.6669(3) 0.9867(3) 0.5897(6) 0.0422(12) Uani 1 1 d . . . . .
C10 C 0.7376(3) 1.0190(3) 0.5133(6) 0.0418(12) Uani 1 1 d . . . . .
C11 C 0.7144(3) 0.9829(3) 0.3809(6) 0.0381(12) Uani 1 1 d . . . . .
C12 C 0.6318(3) 0.9244(3) 0.3907(5) 0.0349(11) Uani 1 1 d . . . . .
C13 C 0.8917(9) 1.0850(12) 0.528(3) 0.097(7) Uani 0.59(2) 1 d D U P A 1
H13A H 0.884573 1.041314 0.470039 0.116 Uiso 0.59(2) 1 calc R U P A 1
H13B H 0.918763 1.134616 0.477205 0.116 Uiso 0.59(2) 1 calc R U P A 1
C13A C 0.8925(13) 1.1066(15) 0.515(3) 0.063(6) Uani 0.41(2) 1 d D U P A 2
H13C H 0.886631 1.116121 0.421749 0.076 Uiso 0.41(2) 1 calc R U P A 2
H13D H 0.926077 1.158488 0.556464 0.076 Uiso 0.41(2) 1 calc R U P A 2
C14 C 0.8353(4) 1.0635(4) 0.2239(11) 0.087(3) Uani 1 1 d D . . . .
H14A H 0.835356 1.085735 0.136742 0.104 Uiso 1 1 calc R U . . .
H14B H 0.851708 1.105659 0.290056 0.104 Uiso 1 1 calc R U . . .
C15 C 0.5192(3) 0.8159(3) 0.7285(6) 0.0422(12) Uani 1 1 d . . . . .
H15 H 0.573194 0.852597 0.762313 0.051 Uiso 1 1 calc R U . . .
C16 C 0.4646(4) 0.7956(3) 0.8504(6) 0.0551(16) Uani 1 1 d . . . . .
H16A H 0.409633 0.765518 0.822423 0.083 Uiso 1 1 calc R U . . .
H16B H 0.474123 0.844292 0.893014 0.083 Uiso 1 1 calc R U . . .
H16C H 0.475756 0.764348 0.912316 0.083 Uiso 1 1 calc R U . . .
C17 C 0.5233(4) 0.7434(3) 0.6750(6) 0.0449(13) Uani 1 1 d . . . . .
H17A H 0.542232 0.722503 0.744321 0.067 Uiso 1 1 calc R U . . .
H17B H 0.559365 0.759620 0.600168 0.067 Uiso 1 1 calc R U . . .
H17C H 0.470855 0.702675 0.646917 0.067 Uiso 1 1 calc R U . . .
C18 C 0.4757(3) 0.9495(3) 0.6513(5) 0.0385(11) Uani 1 1 d . . . . .
H18 H 0.505921 0.971909 0.734226 0.046 Uiso 1 1 calc R U . . .
C19 C 0.5028(4) 1.0201(3) 0.5541(6) 0.0452(13) Uani 1 1 d . . . . .
H19A H 0.474493 1.001157 0.470991 0.068 Uiso 1 1 calc R U . . .
H19B H 0.559399 1.044133 0.538264 0.068 Uiso 1 1 calc R U . . .
H19C H 0.491637 1.059199 0.592278 0.068 Uiso 1 1 calc R U . . .
C20 C 0.3872(4) 0.9151(3) 0.6870(6) 0.0494(14) Uani 1 1 d . . . . .
H20A H 0.380197 0.955303 0.731601 0.074 Uiso 1 1 calc R U . . .
H20B H 0.370273 0.869713 0.745170 0.074 Uiso 1 1 calc R U . . .
H20C H 0.355551 0.898525 0.606751 0.074 Uiso 1 1 calc R U . . .
C21 C 0.4270(3) 0.8026(2) 0.4646(5) 0.0299(10) Uani 1 1 d . . . . .
H21 H 0.449331 0.771490 0.424717 0.036 Uiso 1 1 calc R U . . .
C22 C 0.4106(3) 0.8446(3) 0.3493(5) 0.0355(10) Uani 1 1 d . . . . .
H22A H 0.387432 0.808115 0.275595 0.053 Uiso 1 1 calc R U . . .
H22B H 0.460052 0.890356 0.321203 0.053 Uiso 1 1 calc R U . . .
H22C H 0.374164 0.861835 0.378529 0.053 Uiso 1 1 calc R U . . .
C23 C 0.3475(3) 0.7420(3) 0.5314(6) 0.0392(11) Uani 1 1 d . . . . .
H23A H 0.323761 0.770102 0.572837 0.059 Uiso 1 1 calc R U . . .
H23B H 0.357533 0.712169 0.598055 0.059 Uiso 1 1 calc R U . . .
H23C H 0.311613 0.705866 0.464947 0.059 Uiso 1 1 calc R U . . .
N1 N 0.6011(2) 0.9281(2) 0.5163(5) 0.0368(9) Uani 1 1 d . . . . .
O1 O 0.9378(4) 1.0895(5) 0.6453(16) 0.091(5) Uani 0.59(2) 1 d D U P A 1
H1A H 0.976772 1.085758 0.622936 0.136 Uiso 0.59(2) 1 calc R U P A 1
O1A O 0.9336(14) 1.0645(12) 0.521(4) 0.152(14) Uani 0.41(2) 1 d D U P A 2
H1AA H 0.970918 1.083872 0.467352 0.228 Uiso 0.41(2) 1 calc R U P A 2
O2 O 0.8902(3) 1.0338(3) 0.2238(13) 0.145(4) Uani 1 1 d D . . . .
H2A H 0.871149 0.992080 0.267110 0.218 Uiso 1 1 calc R U . . .
Si1 Si 0.50318(7) 0.87294(7) 0.58959(14) 0.0312(3) Uani 1 1 d . . . . .

loop_
_atom_site_aniso_label
_atom_site_aniso_U_11
_atom_site_aniso_U_22
_atom_site_aniso_U_33
_atom_site_aniso_U_23
_atom_site_aniso_U_13
_atom_site_aniso_U_12
C1 0.069(4) 0.037(3) 0.060(4) -0.010(3) -0.022(3) 0.018(3)
C2 0.077(5) 0.037(3) 0.069(5) -0.018(3) -0.040(4) 0.021(3)
C3 0.054(4) 0.030(3) 0.109(6) -0.016(3) -0.045(4) 0.018(3)
C4 0.040(3) 0.023(2) 0.109(6) -0.009(3) -0.023(3) 0.014(2)
C5 0.044(3) 0.027(2) 0.088(5) 0.012(3) 0.021(3) 0.017(2)
C6 0.056(3) 0.043(3) 0.061(4) 0.009(3) 0.027(3) 0.028(3)
C7 0.051(3) 0.049(3) 0.051(3) -0.007(2) 0.006(2) 0.032(3)
C8 0.032(2) 0.042(3) 0.046(3) -0.002(2) 0.007(2) 0.019(2)
C9 0.041(3) 0.027(2) 0.054(3) -0.006(2) -0.012(2) 0.013(2)
C10 0.036(2) 0.021(2) 0.066(4) -0.002(2) -0.010(2) 0.0123(19)
C11 0.032(2) 0.022(2) 0.062(4) 0.003(2) 0.002(2) 0.0148(19)
C12 0.028(2) 0.027(2) 0.050(3) 0.0026(19) 0.001(2) 0.0138(18)
C13 0.032(6) 0.029(8) 0.221(16) 0.009(9) -0.020(7) 0.009(5)
C13A 0.042(9) 0.050(15) 0.108(16) -0.018(10) -0.019(8) 0.031(9)
C14 0.064(4) 0.038(3) 0.136(8) 0.004(4) 0.050(5) 0.008(3)
C15 0.049(3) 0.036(2) 0.043(3) -0.002(2) -0.004(2) 0.022(2)
C16 0.085(5) 0.038(3) 0.044(4) 0.006(2) 0.006(3) 0.032(3)
C17 0.053(3) 0.041(3) 0.048(3) -0.002(2) -0.007(2) 0.029(2)
C18 0.059(3) 0.030(2) 0.028(3) -0.0014(19) 0.001(2) 0.023(2)
C19 0.067(3) 0.030(2) 0.039(3) -0.001(2) -0.003(2) 0.024(2)
C20 0.068(4) 0.045(3) 0.048(3) 0.005(2) 0.017(3) 0.038(3)
C21 0.031(2) 0.0228(19) 0.035(3) -0.0056(17) 0.0007(17) 0.0130(18)
C22 0.035(2) 0.029(2) 0.037(3) -0.0007(18) -0.001(2) 0.0118(19)
C23 0.037(2) 0.029(2) 0.046(3) 0.002(2) 0.003(2) 0.012(2)
N1 0.0315(19) 0.0297(19) 0.041(2) -0.0061(17) -0.0029(17) 0.0095(16)
O1 0.025(4) 0.044(4) 0.201(14) -0.025(6) -0.028(5) 0.016(3)
O1A 0.152(16) 0.082(12) 0.27(3) 0.095(16) 0.148(19) 0.096(13)
O2 0.054(3) 0.048(3) 0.320(13) 0.005(5) 0.073(5) 0.016(3)
Si1 0.0366(7) 0.0248(6) 0.0307(6) -0.0009(5) 0.0004(5) 0.0142(5)

loop_
_atom_type_symbol
_atom_type_description
_atom_type_scat_dispersion_real
_atom_type_scat_dispersion_imag
_atom_type_scat_source
C C 0.0181 0.0091 'International Tables Vol C Tables 4.2.6.8 and 6.1.1.4'
H H 0.0000 0.0000 'International Tables Vol C Tables 4.2.6.8 and 6.1.1.4'
N N 0.0311 0.0180 'International Tables Vol C Tables 4.2.6.8 and 6.1.1.4'
O O 0.0492 0.0322 'International Tables Vol C Tables 4.2.6.8 and 6.1.1.4'
Si Si 0.2541 0.3302 'International Tables Vol C Tables 4.2.6.8 and 6.1.1.4'

loop_
_exptl_crystal_face_index_h
_exptl_crystal_face_index_k
_exptl_crystal_face_index_l
_exptl_crystal_face_perp_dist
-12 3 1 0.0482
-12 6 -2 0.0737
7 -12 0 0.0443
-3 12 0 0.0410
-4 -8 0 0.0361
3 5 -5 0.0892
4 8 0 0.0393
-10 -1 -3 0.0726
12 -7 -1 0.0445
10 -5 4 0.0945
4 -4 -6 0.1017
12 -10 0 0.0443
-12 10 1 0.0415
10 -12 -1 0.0413
-10 12 0 0.0394
-7 12 0 0.0410
2 -2 6 0.1074
3 -12 0 0.0427
0 0 6 0.1065
-4 -8 0 0.0411
4 8 0 0.0410
-8 -4 0 0.0377
8 4 0 0.0393
10 1 0 0.0426

loop_
_geom_angle_atom_site_label_1
_geom_angle_atom_site_label_2
_geom_angle_atom_site_label_3
_geom_angle
_geom_angle_site_symmetry_1
_geom_angle_site_symmetry_3
_geom_angle_publ_flag
C2 C1 H1 121.3 . . ?
C2 C1 C9 117.3(7) . . ?
C9 C1 H1 121.3 . . ?
C1 C2 H2 119.5 . . ?
C3 C2 C1 120.9(7) . . ?
C3 C2 H2 119.5 . . ?
C2 C3 H3 118.9 . . ?
C4 C3 C2 122.3(5) . . ?
C4 C3 H3 118.9 . . ?
C3 C4 C10 118.2(6) . . ?
C3 C4 C13 116.7(11) . . ?
C3 C4 C13A 116.3(13) . . ?
C10 C4 C13 123.2(11) . . ?
C10 C4 C13A 125.4(13) . . ?
C6 C5 C11 119.3(5) . . ?
C6 C5 C14 115.8(7) . . ?
C11 C5 C14 124.8(7) . . ?
C5 C6 H6 119.2 . . ?
C7 C6 C5 121.5(6) . . ?
C7 C6 H6 119.2 . . ?
C6 C7 H7 120.0 . . ?
C8 C7 C6 120.0(6) . . ?
C8 C7 H7 120.0 . . ?
C7 C8 H8 120.2 . . ?
C7 C8 C12 119.7(5) . . ?
C12 C8 H8 120.2 . . ?
C1 C9 C10 122.8(5) . . ?
C1 C9 N1 126.3(6) . . ?
C10 C9 N1 110.8(5) . . ?
C4 C10 C11 135.1(6) . . ?
C9 C10 C4 118.1(6) . . ?
C9 C10 C11 106.5(4) . . ?
C5 C11 C10 135.9(5) . . ?
C5 C11 C12 118.3(5) . . ?
C12 C11 C10 105.6(5) . . ?
C8 C12 C11 120.6(5) . . ?
C8 C12 N1 128.6(4) . . ?
N1 C12 C11 110.8(4) . . ?
C4 C13 H13A 110.5 . . ?
C4 C13 H13B 110.5 . . ?
H13A C13 H13B 108.7 . . ?
O1 C13 C4 106.0(15) . . ?
O1 C13 H13A 110.5 . . ?
O1 C13 H13B 110.5 . . ?
C4 C13A H13C 107.6 . . ?
C4 C13A H13D 107.6 . . ?
H13C C13A H13D 107.1 . . ?
O1A C13A C4 118.7(19) . . ?
O1A C13A H13C 107.6 . . ?
O1A C13A H13D 107.6 . . ?
C5 C14 H14A 109.8 . . ?
C5 C14 H14B 109.8 . . ?
H14A C14 H14B 108.2 . . ?
O2 C14 C5 109.4(5) . . ?
O2 C14 H14A 109.8 . . ?
O2 C14 H14B 109.8 . . ?
C16 C15 H15 104.9 . . ?
C16 C15 C17 112.8(5) . . ?
C16 C15 Si1 116.3(4) . . ?
C17 C15 H15 104.9 . . ?
C17 C15 Si1 111.8(4) . . ?
Si1 C15 H15 104.9 . . ?
C15 C16 H16A 109.5 . . ?
C15 C16 H16B 109.5 . . ?
C15 C16 H16C 109.5 . . ?
H16A C16 H16B 109.5 . . ?
H16A C16 H16C 109.5 . . ?
H16B C16 H16C 109.5 . . ?
C15 C17 H17A 109.5 . . ?
C15 C17 H17B 109.5 . . ?
C15 C17 H17C 109.5 . . ?
H17A C17 H17B 109.5 . . ?
H17A C17 H17C 109.5 . . ?
H17B C17 H17C 109.5 . . ?
C19 C18 H18 106.3 . . ?
C19 C18 Si1 112.3(4) . . ?
C20 C18 H18 106.3 . . ?
C20 C18 C19 110.1(5) . . ?
C20 C18 Si1 114.9(3) . . ?
Si1 C18 H18 106.3 . . ?
C18 C19 H19A 109.5 . . ?
C18 C19 H19B 109.5 . . ?
C18 C19 H19C 109.5 . . ?
H19A C19 H19B 109.5 . . ?
H19A C19 H19C 109.5 . . ?
H19B C19 H19C 109.5 . . ?
C18 C20 H20A 109.5 . . ?
C18 C20 H20B 109.5 . . ?
C18 C20 H20C 109.5 . . ?
H20A C20 H20B 109.5 . . ?
H20A C20 H20C 109.5 . . ?
H20B C20 H20C 109.5 . . ?
C22 C21 H21 106.7 . . ?
C22 C21 C23 109.8(4) . . ?
C22 C21 Si1 114.2(3) . . ?
C23 C21 H21 106.7 . . ?
C23 C21 Si1 112.3(3) . . ?
Si1 C21 H21 106.7 . . ?
C21 C22 H22A 109.5 . . ?
C21 C22 H22B 109.5 . . ?
C21 C22 H22C 109.5 . . ?
H22A C22 H22B 109.5 . . ?
H22A C22 H22C 109.5 . . ?
H22B C22 H22C 109.5 . . ?
C21 C23 H23A 109.5 . . ?
C21 C23 H23B 109.5 . . ?
C21 C23 H23C 109.5 . . ?
H23A C23 H23B 109.5 . . ?
H23A C23 H23C 109.5 . . ?
H23B C23 H23C 109.5 . . ?
C9 N1 Si1 121.3(4) . . ?
C12 N1 C9 105.8(4) . . ?
C12 N1 Si1 132.8(3) . . ?
C13 O1 H1A 109.5 . . ?
C13A O1A H1AA 109.5 . . ?
C14 O2 H2A 109.5 . . ?
C15 Si1 C18 113.8(2) . . ?
C21 Si1 C15 111.3(2) . . ?
C21 Si1 C18 110.7(2) . . ?
N1 Si1 C15 102.4(2) . . ?
N1 Si1 C18 106.9(2) . . ?
N1 Si1 C21 111.4(2) . . ?

loop_
_geom_bond_atom_site_label_1
_geom_bond_atom_site_label_2
_geom_bond_distance
_geom_bond_site_symmetry_2
_geom_bond_publ_flag
C1 H1 0.9300 . ?
C1 C2 1.388(9) . ?
C1 C9 1.398(9) . ?
C2 H2 0.9300 . ?
C2 C3 1.388(12) . ?
C3 H3 0.9300 . ?
C3 C4 1.382(11) . ?
C4 C10 1.425(8) . ?
C4 C13 1.512(18) . ?
C4 C13A 1.49(2) . ?
C5 C6 1.387(10) . ?
C5 C11 1.398(9) . ?
C5 C14 1.517(8) . ?
C6 H6 0.9300 . ?
C6 C7 1.386(9) . ?
C7 H7 0.9300 . ?
C7 C8 1.369(8) . ?
C8 H8 0.9300 . ?
C8 C12 1.393(7) . ?
C9 C10 1.406(8) . ?
C9 N1 1.409(6) . ?
C10 C11 1.456(8) . ?
C11 C12 1.421(6) . ?
C12 N1 1.403(7) . ?
C13 H13A 0.9700 . ?
C13 H13B 0.9700 . ?
C13 O1 1.45(2) . ?
C13A H13C 0.9700 . ?
C13A H13D 0.9700 . ?
C13A O1A 1.39(2) . ?
C14 H14A 0.9700 . ?
C14 H14B 0.9700 . ?
C14 O2 1.431(10) . ?
C15 H15 0.9800 . ?
C15 C16 1.526(8) . ?
C15 C17 1.534(7) . ?
C15 Si1 1.888(6) . ?
C16 H16A 0.9600 . ?
C16 H16B 0.9600 . ?
C16 H16C 0.9600 . ?
C17 H17A 0.9600 . ?
C17 H17B 0.9600 . ?
C17 H17C 0.9600 . ?
C18 H18 0.9800 . ?
C18 C19 1.534(7) . ?
C18 C20 1.531(8) . ?
C18 Si1 1.901(5) . ?
C19 H19A 0.9600 . ?
C19 H19B 0.9600 . ?
C19 H19C 0.9600 . ?
C20 H20A 0.9600 . ?
C20 H20B 0.9600 . ?
C20 H20C 0.9600 . ?
C21 H21 0.9800 . ?
C21 C22 1.529(7) . ?
C21 C23 1.538(6) . ?
C21 Si1 1.886(5) . ?
C22 H22A 0.9600 . ?
C22 H22B 0.9600 . ?
C22 H22C 0.9600 . ?
C23 H23A 0.9600 . ?
C23 H23B 0.9600 . ?
C23 H23C 0.9600 . ?
N1 Si1 1.794(4) . ?
O1 H1A 0.8200 . ?
O1A H1AA 0.8200 . ?
O2 H2A 0.8200 . ?

loop_
_geom_hbond_atom_site_label_D
_geom_hbond_atom_site_label_H
_geom_hbond_atom_site_label_A
_geom_hbond_distance_DH
_geom_hbond_distance_HA
_geom_hbond_distance_DA
_geom_hbond_angle_DHA
_geom_hbond_site_symmetry_A
_geom_hbond_publ_flag
O1 H1A O1 0.82 2.38 3.041(7) 138.6 5_564 yes
O1A H1AA O1A 0.82 1.93 2.745(11) 175.1 5_564 yes
O2 H2A O2 0.82 2.21 3.008(5) 163.6 6_655 yes

loop_
_geom_torsion_atom_site_label_1
_geom_torsion_atom_site_label_2
_geom_torsion_atom_site_label_3
_geom_torsion_atom_site_label_4
_geom_torsion
_geom_torsion_site_symmetry_1
_geom_torsion_site_symmetry_2
_geom_torsion_site_symmetry_3
_geom_torsion_site_symmetry_4
_geom_torsion_publ_flag
C1 C2 C3 C4 1.6(9) . . . . ?
C1 C9 C10 C4 6.7(8) . . . . ?
C1 C9 C10 C11 -178.0(5) . . . . ?
C1 C9 N1 C12 -178.2(5) . . . . ?
C1 C9 N1 Si1 -0.5(7) . . . . ?
C2 C1 C9 C10 -2.5(8) . . . . ?
C2 C1 C9 N1 175.0(5) . . . . ?
C2 C3 C4 C10 2.7(8) . . . . ?
C2 C3 C4 C13 -162.0(10) . . . . ?
C2 C3 C4 C13A 179.8(11) . . . . ?
C3 C4 C10 C9 -6.6(7) . . . . ?
C3 C4 C10 C11 179.8(5) . . . . ?
C3 C4 C13 O1 22.1(16) . . . . ?
C3 C4 C13A O1A 93(3) . . . . ?
C4 C10 C11 C5 -15.9(10) . . . . ?
C4 C10 C11 C12 168.0(6) . . . . ?
C5 C6 C7 C8 4.7(9) . . . . ?
C5 C11 C12 C8 8.6(7) . . . . ?
C5 C11 C12 N1 -170.9(4) . . . . ?
C6 C5 C11 C10 178.0(5) . . . . ?
C6 C5 C11 C12 -6.3(7) . . . . ?
C6 C5 C14 O2 -81.3(11) . . . . ?
C6 C7 C8 C12 -2.4(8) . . . . ?
C7 C8 C12 C11 -4.3(8) . . . . ?
C7 C8 C12 N1 175.1(5) . . . . ?
C8 C12 N1 C9 177.0(5) . . . . ?
C8 C12 N1 Si1 -0.4(8) . . . . ?
C9 C1 C2 C3 -1.7(9) . . . . ?
C9 C10 C11 C5 170.1(6) . . . . ?
C9 C10 C11 C12 -6.1(5) . . . . ?
C9 N1 Si1 C15 -63.6(4) . . . . ?
C9 N1 Si1 C18 56.3(4) . . . . ?
C9 N1 Si1 C21 177.3(4) . . . . ?
C10 C4 C13 O1 -141.7(10) . . . . ?
C10 C4 C13A O1A -90(3) . . . . ?
C10 C9 N1 C12 -0.5(6) . . . . ?
C10 C9 N1 Si1 177.3(3) . . . . ?
C10 C11 C12 C8 -174.5(4) . . . . ?
C10 C11 C12 N1 6.0(5) . . . . ?
C11 C5 C6 C7 -0.2(8) . . . . ?
C11 C5 C14 O2 102.0(9) . . . . ?
C11 C12 N1 C9 -3.6(5) . . . . ?
C11 C12 N1 Si1 179.0(4) . . . . ?
C12 N1 Si1 C15 113.5(5) . . . . ?
C12 N1 Si1 C18 -126.6(5) . . . . ?
C12 N1 Si1 C21 -5.6(5) . . . . ?
C13 C4 C10 C9 157.0(10) . . . . ?
C13 C4 C10 C11 -16.6(13) . . . . ?
C13A C4 C10 C9 176.6(12) . . . . ?
C13A C4 C10 C11 3.1(14) . . . . ?
C14 C5 C6 C7 -177.1(6) . . . . ?
C14 C5 C11 C10 -5.4(10) . . . . ?
C14 C5 C11 C12 170.3(6) . . . . ?
C16 C15 Si1 C18 36.3(5) . . . . ?
C16 C15 Si1 C21 -89.6(4) . . . . ?
C16 C15 Si1 N1 151.2(4) . . . . ?
C17 C15 Si1 C18 167.8(4) . . . . ?
C17 C15 Si1 C21 41.9(4) . . . . ?
C17 C15 Si1 N1 -77.2(4) . . . . ?
C22 C21 Si1 C15 179.7(3) . . . . ?
C22 C21 Si1 C18 52.2(4) . . . . ?
C22 C21 Si1 N1 -66.6(4) . . . . ?
C23 C21 Si1 C15 53.9(4) . . . . ?
C23 C21 Si1 C18 -73.7(4) . . . . ?
C23 C21 Si1 N1 167.5(3) . . . . ?
N1 C9 C10 C4 -171.1(4) . . . . ?
N1 C9 C10 C11 4.1(6) . . . . ?

loop_
_exptl_oxdiff_crystal_face_indexfrac_h
_exptl_oxdiff_crystal_face_indexfrac_k
_exptl_oxdiff_crystal_face_indexfrac_l
_exptl_oxdiff_crystal_face_x
_exptl_oxdiff_crystal_face_y
_exptl_oxdiff_crystal_face_z
-11.9060 3.2762 1.1418 -0.2296 -0.9599 -0.1610
-11.6337 6.1135 -2.3645 0.0731 -0.9284 0.3644
6.8165 -12.4859 0.0990 -0.8527 0.5217 0.0279
-3.2507 12.0633 -0.3864 0.9725 -0.2328 0.0092
-4.4617 -7.8640 0.3831 -0.9236 -0.3832 -0.0092
3.0542 5.0341 -4.9031 0.6388 0.2641 0.7226
4.4617 7.8640 -0.3831 0.9236 0.3832 0.0092
-9.5143 -0.8376 -2.5467 -0.4731 -0.7740 0.4208
12.3891 -6.8141 -0.7679 -0.0784 0.9898 0.1194
9.8321 -4.9973 4.0038 -0.0629 0.7839 -0.6176
4.0214 -3.8888 -6.0368 -0.1317 0.3203 0.9381
11.6600 -9.7175 -0.1873 -0.3828 0.9227 0.0460
-11.5062 9.6599 0.9710 0.3777 -0.9108 -0.1668
9.6412 -11.6362 -0.6253 -0.6445 0.7539 0.1280
-9.7099 11.6721 0.1220 0.6490 -0.7591 -0.0505
-6.8209 12.4790 -0.2221 0.8529 -0.5220 -0.0089
1.5309 -2.2156 6.3762 -0.1903 0.1150 -0.9750
3.2381 -12.0739 -0.2280 -0.9689 0.2321 0.0855
0.0411 0.4706 6.4787 -0.0089 0.0008 -1.0000
-4.4457 -7.8911 -0.2514 -0.9201 -0.3816 0.0886
4.4575 7.8892 -0.0072 0.9226 0.3827 -0.0488
-7.8515 -4.4914 0.2159 -0.7600 -0.6499 0.0089
7.8515 4.4914 -0.2159 0.7600 0.6499 -0.0089
10.4665 0.6462 -0.3876 0.5217 0.8526 0.0295
